data_4021324
loop_
_publ_author_name
'Jason W. J. Kennedy'
'Dennis G. Hall'

_publ_section_title
;
 Lewis Acid Catalyzed Allylboration: Discovery, Optimization, and
 Application to the Formation of Stereogenic Quaternary Carbon Centers
;
_journal_name_full 'Journal of Organic Chemistry'
_journal_page_first 4412
_journal_page_last 4428
_journal_paper_doi 10.1021/jo049773m
_journal_volume 69
_journal_year 2004
_chemical_formula_sum 'C32 H45 B O4'
_chemical_formula_weight 504.49
_space_group_IT_number 19
_symmetry_cell_setting orthorhombic
_symmetry_space_group_name_Hall 'P 2ac 2ab'
_symmetry_space_group_name_H-M 'P 21 21 21'
_cell_angle_alpha 90.00
_cell_angle_beta 90.00
_cell_angle_gamma 90.00
_cell_formula_units_Z 4
_cell_length_a 10.9195(14)
_cell_length_b 14.2580(18)
_cell_length_c 19.034(2)
_cell_measurement_temperature 193(2)
_cell_volume 2963.4(7)
_diffrn_ambient_temperature 193(2)
_exptl_crystal_density_diffrn 1.131
_cod_depositor_comments
;
The following automatic conversions were performed:
'_symmetry_cell_setting' value 'Orthorhombic' changed to 'orthorhombic'
according to '/home/saulius/struct/CIF-dictionaries/cif_core.dic'
dictionary named 'cif_core.dic' version 2.4.1 from 2010-06-29.

Automatic conversion script
Id: cif_fix_enum 1527 2010-12-29 10:47:43Z saulius 
;
_cod_database_code 4021324

loop_
_symmetry_equiv_pos_as_xyz
'x, y, z'
'-x+1/2, -y, z+1/2'
'-x, y+1/2, -z+1/2'
'x+1/2, -y+1/2, -z'

loop_
_atom_site_label
_atom_site_type_symbol
_atom_site_fract_x
_atom_site_fract_y
_atom_site_fract_z
_atom_site_U_iso_or_equiv
_atom_site_adp_type
_atom_site_occupancy
_atom_site_symmetry_multiplicity
_atom_site_calc_flag
_atom_site_refinement_flags
_atom_site_disorder_assembly
_atom_site_disorder_group
O1 O 0.34980(15) -0.00394(13) -0.06217(9) 0.0356(5) Uani 1 1 d . . .
O2 O 0.48299(19) -0.00619(17) -0.15164(10) 0.0550(6) Uani 1 1 d . . .
O3A O 0.3699(4) 0.0917(2) -0.33427(17) 0.0455(9) Uani 0.65 1 d P A 1
O3B O 0.4313(7) 0.0876(6) -0.3209(4) 0.053(2) Uiso 0.35 1 d P A 2
O4 O 0.3229(2) 0.14597(16) -0.22741(11) 0.0608(7) Uani 1 1 d . . .
C1 C 0.3818(3) -0.0218(2) -0.12917(14) 0.0361(7) Uani 1 1 d . . .
C2 C 0.2796(3) -0.0594(2) -0.17319(14) 0.0380(7) Uani 1 1 d . . .
C3 C 0.1920(3) -0.1147(2) -0.14864(15) 0.0392(7) Uani 1 1 d . . .
C4 C 0.1803(3) -0.1491(2) -0.07386(15) 0.0520(8) Uani 1 1 d . . .
H4A H 0.2619 -0.1541 -0.0527 0.062 Uiso 1 1 calc R . .
H4B H 0.1408 -0.2108 -0.0736 0.062 Uiso 1 1 calc R . .
H4C H 0.1307 -0.1047 -0.0467 0.062 Uiso 1 1 calc R . .
C5 C 0.0900(3) -0.1516(3) -0.19530(18) 0.0639(10) Uani 1 1 d . . .
H5A H 0.0461 -0.0988 -0.2165 0.077 Uiso 1 1 calc R . .
H5B H 0.0330 -0.1890 -0.1670 0.077 Uiso 1 1 calc R . .
H5C H 0.1251 -0.1909 -0.2324 0.077 Uiso 1 1 calc R . .
C6 C 0.2950(3) -0.0324(2) -0.25027(15) 0.0543(9) Uani 1 1 d . . .
H6A H 0.2156 -0.0433 -0.2740 0.065 Uiso 1 1 calc R A .
H6B H 0.3549 -0.0762 -0.2714 0.065 Uiso 1 1 calc R . .
C11 C 0.4411(2) 0.0373(2) -0.01560(13) 0.0334(7) Uani 1 1 d . . .
H11 H 0.4930 0.0822 -0.0428 0.040 Uiso 1 1 calc R . .
C12 C 0.3713(2) 0.0910(2) 0.04220(13) 0.0336(7) Uani 1 1 d . . .
H12 H 0.3212 0.0440 0.0685 0.040 Uiso 1 1 calc R . .
C13 C 0.4683(3) 0.1293(2) 0.09379(14) 0.0397(7) Uani 1 1 d . . .
H13A H 0.5194 0.1763 0.0692 0.048 Uiso 1 1 calc R . .
H13B H 0.4262 0.1614 0.1331 0.048 Uiso 1 1 calc R . .
C14 C 0.5510(3) 0.0527(2) 0.12351(14) 0.0436(8) Uani 1 1 d . . .
H14A H 0.5011 0.0089 0.1520 0.052 Uiso 1 1 calc R . .
H14B H 0.6128 0.0816 0.1548 0.052 Uiso 1 1 calc R . .
C15 C 0.6162(2) -0.0020(2) 0.06564(14) 0.0397(7) Uani 1 1 d . . .
H15 H 0.6701 0.0426 0.0395 0.048 Uiso 1 1 calc R . .
C16 C 0.5215(3) -0.0403(2) 0.01429(14) 0.0381(7) Uani 1 1 d . . .
H16A H 0.5641 -0.0728 -0.0247 0.046 Uiso 1 1 calc R . .
H16B H 0.4694 -0.0869 0.0387 0.046 Uiso 1 1 calc R . .
C17 C 0.6963(3) -0.0795(2) 0.09538(15) 0.0467(8) Uani 1 1 d . . .
H17A H 0.7577 -0.0522 0.1269 0.056 Uiso 1 1 calc R . .
H17B H 0.7376 -0.1123 0.0568 0.056 Uiso 1 1 calc R . .
H17C H 0.6454 -0.1240 0.1216 0.056 Uiso 1 1 calc R . .
C18 C 0.2812(2) 0.1679(2) 0.01442(14) 0.0336(7) Uani 1 1 d . . .
C19 C 0.3461(3) 0.2320(2) -0.03892(14) 0.0397(7) Uani 1 1 d . . .
H19A H 0.2886 0.2797 -0.0559 0.048 Uiso 1 1 calc R . .
H19B H 0.3752 0.1944 -0.0787 0.048 Uiso 1 1 calc R . .
H19C H 0.4159 0.2628 -0.0162 0.048 Uiso 1 1 calc R . .
C20 C 0.2381(3) 0.2310(2) 0.07581(14) 0.0432(8) Uani 1 1 d . . .
H20A H 0.1823 0.2792 0.0579 0.052 Uiso 1 1 calc R . .
H20B H 0.3093 0.2612 0.0976 0.052 Uiso 1 1 calc R . .
H20C H 0.1955 0.1927 0.1109 0.052 Uiso 1 1 calc R . .
C21 C 0.1658(2) 0.12318(19) -0.01662(13) 0.0319(6) Uani 1 1 d . . .
C22 C 0.1278(2) 0.1370(2) -0.08447(13) 0.0341(7) Uani 1 1 d . . .
H22 H 0.1779 0.1732 -0.1150 0.041 Uiso 1 1 calc R . .
C23 C 0.0168(2) 0.0996(2) -0.11097(14) 0.0360(7) Uani 1 1 d . . .
C24 C -0.0219(3) 0.1166(2) -0.18102(14) 0.0454(8) Uani 1 1 d . . .
H24 H 0.0288 0.1516 -0.2120 0.054 Uiso 1 1 calc R . .
C25 C -0.1314(3) 0.0830(3) -0.20403(17) 0.0564(10) Uani 1 1 d . . .
H25 H -0.1570 0.0958 -0.2507 0.068 Uiso 1 1 calc R . .
C26 C -0.2070(3) 0.0295(2) -0.15969(17) 0.0547(9) Uani 1 1 d . . .
H26 H -0.2833 0.0068 -0.1765 0.066 Uiso 1 1 calc R . .
C27 C -0.1710(3) 0.0101(2) -0.09250(16) 0.0473(8) Uani 1 1 d . . .
H27 H -0.2217 -0.0271 -0.0631 0.057 Uiso 1 1 calc R . .
C28 C -0.0583(2) 0.0452(2) -0.06637(15) 0.0370(7) Uani 1 1 d . . .
C29 C -0.0181(3) 0.0299(2) 0.00376(15) 0.0396(7) Uani 1 1 d . . .
H29 H -0.0665 -0.0069 0.0347 0.047 Uiso 1 1 calc R . .
C30 C 0.0889(2) 0.0675(2) 0.02682(14) 0.0358(7) Uani 1 1 d . . .
H30 H 0.1133 0.0560 0.0739 0.043 Uiso 1 1 calc R . .
C31A C 0.3797(5) 0.1939(3) -0.3385(2) 0.0402(11) Uani 0.65 1 d P A 1
C32A C 0.3975(6) 0.2219(3) -0.2600(2) 0.0404(13) Uani 0.65 1 d P A 1
C33A C 0.2607(6) 0.2252(5) -0.3709(3) 0.0676(18) Uani 0.65 1 d P A 1
H33A H 0.2577 0.2051 -0.4201 0.081 Uiso 0.65 1 calc PR A 1
H33B H 0.2548 0.2937 -0.3686 0.081 Uiso 0.65 1 calc PR A 1
H33C H 0.1922 0.1972 -0.3451 0.081 Uiso 0.65 1 calc PR A 1
C31B C 0.4574(10) 0.1897(8) -0.3146(5) 0.054(3) Uiso 0.35 1 d P A 2
C32B C 0.3451(12) 0.2281(10) -0.2817(8) 0.066(4) Uiso 0.35 1 d P A 2
C33B C 0.5712(11) 0.1973(10) -0.2692(6) 0.069(4) Uiso 0.35 1 d P A 2
H33D H 0.5523 0.1760 -0.2215 0.082 Uiso 0.35 1 calc PR A 2
H33E H 0.5984 0.2628 -0.2678 0.082 Uiso 0.35 1 calc PR A 2
H33F H 0.6363 0.1582 -0.2891 0.082 Uiso 0.35 1 calc PR A 2
C34 C 0.4861(4) 0.2221(3) -0.38692(18) 0.0717(11) Uani 1 1 d . . .
H34A H 0.5629 0.1969 -0.3681 0.086 Uiso 0.65 1 calc PR A 1
H34B H 0.4913 0.2906 -0.3894 0.086 Uiso 0.65 1 calc PR A 1
H34C H 0.4720 0.1967 -0.4341 0.086 Uiso 0.65 1 calc PR A 1
H34D H 0.5302 0.2819 -0.3843 0.086 Uiso 0.35 1 d PR A 2
H34E H 0.4103 0.2306 -0.4138 0.086 Uiso 0.35 1 d PR A 2
H34F H 0.5377 0.1752 -0.4103 0.086 Uiso 0.35 1 d PR A 2
C35A C 0.3358(8) 0.3127(5) -0.2418(4) 0.061(2) Uani 0.65 1 d P A 1
H35A H 0.3493 0.3268 -0.1920 0.073 Uiso 0.65 1 calc PR A 1
H35B H 0.2477 0.3074 -0.2509 0.073 Uiso 0.65 1 calc PR A 1
H35C H 0.3701 0.3632 -0.2706 0.073 Uiso 0.65 1 calc PR A 1
C36A C 0.5292(6) 0.2130(4) -0.2344(3) 0.0650(17) Uani 0.65 1 d P A 1
H36A H 0.5624 0.1521 -0.2489 0.078 Uiso 0.65 1 calc PR A 1
H36B H 0.5312 0.2177 -0.1830 0.078 Uiso 0.65 1 calc PR A 1
H36C H 0.5788 0.2633 -0.2548 0.078 Uiso 0.65 1 calc PR A 1
C35B C 0.3780(13) 0.3151(13) -0.2262(8) 0.052(5) Uiso 0.35 1 d P A 2
H35D H 0.4451 0.2959 -0.1953 0.063 Uiso 0.35 1 calc PR A 2
H35E H 0.3055 0.3298 -0.1979 0.063 Uiso 0.35 1 calc PR A 2
H35F H 0.4025 0.3708 -0.2529 0.063 Uiso 0.35 1 calc PR A 2
C36B C 0.2423(14) 0.2460(11) -0.3328(7) 0.091(5) Uiso 0.35 1 d P A 2
H36D H 0.1701 0.2684 -0.3072 0.109 Uiso 0.35 1 calc PR A 2
H36E H 0.2220 0.1877 -0.3575 0.109 Uiso 0.35 1 calc PR A 2
H36F H 0.2678 0.2935 -0.3670 0.109 Uiso 0.35 1 calc PR A 2
B B 0.3367(4) 0.0687(3) -0.26835(18) 0.0458(9) Uani 1 1 d . A .

loop_
_atom_site_aniso_label
_atom_site_aniso_U_11
_atom_site_aniso_U_22
_atom_site_aniso_U_33
_atom_site_aniso_U_23
_atom_site_aniso_U_13
_atom_site_aniso_U_12
O1 0.0356(10) 0.0378(12) 0.0333(10) -0.0093(9) -0.0030(9) -0.0057(9)
O2 0.0482(13) 0.0803(17) 0.0366(11) -0.0091(12) 0.0057(10) -0.0100(12)
O3A 0.060(3) 0.036(2) 0.040(2) -0.0068(15) 0.0007(19) 0.0021(18)
O4 0.0862(17) 0.0405(14) 0.0556(13) -0.0013(11) 0.0263(12) -0.0085(12)
C1 0.0425(17) 0.0323(18) 0.0334(15) -0.0005(13) 0.0005(14) 0.0039(14)
C2 0.0504(17) 0.0309(18) 0.0328(15) -0.0028(13) -0.0068(14) 0.0040(14)
C3 0.0488(18) 0.0281(17) 0.0408(16) -0.0047(14) -0.0072(14) 0.0008(14)
C4 0.060(2) 0.036(2) 0.060(2) -0.0088(16) 0.0046(17) -0.0114(16)
C5 0.069(2) 0.052(2) 0.070(2) -0.0012(19) -0.0219(18) -0.0179(19)
C6 0.082(2) 0.045(2) 0.0354(17) 0.0005(15) -0.0146(16) -0.0136(18)
C11 0.0342(15) 0.0353(18) 0.0307(14) -0.0037(13) -0.0028(12) -0.0054(13)
C12 0.0388(16) 0.0328(18) 0.0293(14) -0.0038(12) -0.0024(12) -0.0025(13)
C13 0.0469(17) 0.040(2) 0.0323(15) -0.0085(14) -0.0058(13) 0.0011(14)
C14 0.0462(19) 0.048(2) 0.0360(16) -0.0058(14) -0.0107(14) -0.0015(15)
C15 0.0434(16) 0.0426(19) 0.0330(14) 0.0008(14) -0.0016(13) 0.0005(14)
C16 0.0439(16) 0.0364(18) 0.0341(15) -0.0023(13) 0.0012(13) 0.0003(14)
C17 0.0491(19) 0.048(2) 0.0428(17) 0.0017(15) -0.0070(14) 0.0028(15)
C18 0.0369(15) 0.0311(18) 0.0329(14) -0.0027(13) 0.0000(12) -0.0043(13)
C19 0.0378(17) 0.0346(18) 0.0468(17) 0.0022(14) -0.0028(14) -0.0041(13)
C20 0.0460(18) 0.041(2) 0.0426(18) -0.0047(14) -0.0036(14) 0.0041(14)
C21 0.0336(14) 0.0297(17) 0.0324(14) -0.0033(12) -0.0001(12) 0.0024(12)
C22 0.0364(15) 0.0325(17) 0.0334(15) -0.0007(13) 0.0033(12) -0.0004(13)
C23 0.0343(15) 0.0400(19) 0.0338(15) -0.0074(14) 0.0033(13) 0.0055(14)
C24 0.0436(17) 0.055(2) 0.0375(17) -0.0085(15) -0.0001(14) 0.0053(16)
C25 0.053(2) 0.073(3) 0.0425(18) -0.0176(18) -0.0081(17) 0.0088(19)
C26 0.0394(18) 0.058(2) 0.067(2) -0.0250(19) -0.0073(17) 0.0018(17)
C27 0.0423(18) 0.043(2) 0.0569(19) -0.0095(16) 0.0024(15) -0.0038(14)
C28 0.0405(17) 0.0290(18) 0.0416(16) -0.0113(14) 0.0024(14) 0.0026(13)
C29 0.0396(16) 0.0343(19) 0.0447(17) 0.0043(14) 0.0051(13) -0.0060(14)
C30 0.0425(17) 0.0327(18) 0.0320(15) 0.0038(13) 0.0016(13) 0.0024(13)
C31A 0.055(3) 0.032(3) 0.034(3) 0.003(2) 0.006(3) -0.006(2)
C32A 0.065(4) 0.033(3) 0.023(3) 0.001(2) 0.001(3) -0.007(3)
C33A 0.088(5) 0.067(4) 0.049(4) 0.016(3) -0.004(3) 0.011(3)
C34 0.104(3) 0.058(3) 0.053(2) 0.0036(19) 0.021(2) -0.007(2)
C35A 0.099(7) 0.041(4) 0.043(4) -0.004(3) 0.005(4) -0.001(4)
C36A 0.075(4) 0.060(4) 0.060(4) 0.000(3) -0.011(3) -0.025(3)
B 0.064(2) 0.042(2) 0.0321(19) -0.0012(17) -0.0043(17) -0.0038(18)

loop_
_geom_bond_atom_site_label_1
_geom_bond_atom_site_label_2
_geom_bond_distance
_geom_bond_site_symmetry_2
_geom_bond_publ_flag
O1 C1 1.346(3) . ?
O1 C11 1.458(3) . ?
O2 C1 1.205(3) . ?
O3A B 1.347(5) . ?
O3A C31A 1.463(6) . ?
O3B B 1.464(8) . ?
O3B C31B 1.487(13) . ?
O4 B 1.358(4) . ?
O4 C32A 1.489(5) . ?
O4 C32B 1.581(14) . ?
C1 C2 1.496(4) . ?
C2 C3 1.324(4) . ?
C2 C6 1.526(4) . ?
C3 C4 1.511(4) . ?
C3 C5 1.519(4) . ?
C6 B 1.550(5) . ?
C11 C16 1.523(4) . ?
C11 C12 1.542(4) . ?
C12 C13 1.544(4) . ?
C12 C18 1.565(4) . ?
C13 C14 1.526(4) . ?
C14 C15 1.526(4) . ?
C15 C17 1.519(4) . ?
C15 C16 1.524(4) . ?
C18 C21 1.530(4) . ?
C18 C19 1.540(4) . ?
C18 C20 1.548(4) . ?
C21 C22 1.371(3) . ?
C21 C30 1.421(4) . ?
C22 C23 1.417(4) . ?
C23 C28 1.413(4) . ?
C23 C24 1.420(4) . ?
C24 C25 1.360(4) . ?
C25 C26 1.406(5) . ?
C26 C27 1.366(4) . ?
C27 C28 1.418(4) . ?
C28 C29 1.422(4) . ?
C29 C30 1.358(4) . ?
C31A C33A 1.505(8) . ?
C31A C34 1.536(6) . ?
C31A C32A 1.559(7) . ?
C32A C35A 1.500(9) . ?
C32A C36A 1.524(9) . ?
C31B C32B 1.481(17) . ?
C31B C34 1.485(10) . ?
C31B C33B 1.517(15) . ?
C32B C36B 1.507(18) . ?
C32B C35B 1.67(2) . ?
